data_7024321
loop_
_publ_author_name
'Chen, San-Ping'
'Ren, Yi-Xia'
'Wang, Wei-Tao'
'Gao, Sheng-Li'

_publ_section_title
;
 Nanoporous lanthanide-carboxylate frameworks based on 5-nitroisophthalic
 acid.
;
_journal_issue 6
_journal_name_full 'Dalton transactions (Cambridge, England : 2003)'
_journal_page_first 1552
_journal_page_last 1557
_journal_paper_doi 10.1039/b914879e
_journal_volume 39
_journal_year 2010
_chemical_formula_sum 'C42 H51 N9 Nd2 O24'
_chemical_formula_weight 1354.40
_chemical_name_systematic
;
?
;
_space_group_IT_number 15
_symmetry_cell_setting monoclinic
_symmetry_space_group_name_Hall '-C 2yc'
_symmetry_space_group_name_H-M 'C 1 2/c 1'
_atom_sites_solution_hydrogens geom
_atom_sites_solution_primary direct
_atom_sites_solution_secondary difmap
_audit_creation_method SHELXL-97
_cell_angle_alpha 90.00
_cell_angle_beta 119.559(2)
_cell_angle_gamma 90.00
_cell_formula_units_Z 4
_cell_length_a 21.854(3)
_cell_length_b 17.034(2)
_cell_length_c 16.445(2)
_cell_measurement_temperature 273(2)
_cell_volume 5325.1(12)
_computing_cell_refinement 'Bruker Smart'
_computing_data_collection 'Bruker Smart'
_computing_data_reduction 'Bruker SAINT'
_computing_molecular_graphics 'Bruker SHELXTL'
_computing_publication_material 'Bruker SHELXTL'
_computing_structure_refinement 'SHELXL-97 (Sheldrick, 1997)'
_computing_structure_solution 'SHELXS-97 (Sheldrick, 1990)'
_diffrn_ambient_temperature 273(2)
_diffrn_measured_fraction_theta_full 0.988
_diffrn_measured_fraction_theta_max 0.988
_diffrn_measurement_device_type 'CCD area detector'
_diffrn_measurement_method 'phi and omega scans'
_diffrn_radiation_monochromator graphite
_diffrn_radiation_source 'fine-focus sealed tube'
_diffrn_radiation_type MoK\a
_diffrn_radiation_wavelength 0.71073
_diffrn_reflns_av_R_equivalents 0.0574
_diffrn_reflns_av_sigmaI/netI 0.0937
_diffrn_reflns_limit_h_max 28
_diffrn_reflns_limit_h_min -27
_diffrn_reflns_limit_k_max 22
_diffrn_reflns_limit_k_min -18
_diffrn_reflns_limit_l_max 19
_diffrn_reflns_limit_l_min -21
_diffrn_reflns_number 16578
_diffrn_reflns_theta_full 27.91
_diffrn_reflns_theta_max 27.91
_diffrn_reflns_theta_min 1.61
_diffrn_standards_decay_% none
_exptl_absorpt_coefficient_mu 2.018
_exptl_absorpt_correction_T_max 0.800
_exptl_absorpt_correction_T_min 0.705
_exptl_absorpt_correction_type multi-scan
_exptl_crystal_colour purple
_exptl_crystal_density_diffrn 1.689
_exptl_crystal_density_method 'not measured'
_exptl_crystal_description block
_exptl_crystal_F_000 2712
_exptl_crystal_size_max 0.21
_exptl_crystal_size_mid 0.15
_exptl_crystal_size_min 0.07
_refine_diff_density_max 1.387
_refine_diff_density_min -1.066
_refine_diff_density_rms 0.132
_refine_ls_extinction_coef 0.00002(5)
_refine_ls_extinction_expression Fc^*^=kFc[1+0.001xFc^2^\l^3^/sin(2\q)]^-1/4^
_refine_ls_extinction_method none
_refine_ls_goodness_of_fit_ref 1.015
_refine_ls_hydrogen_treatment constr
_refine_ls_matrix_type full
_refine_ls_number_parameters 316
_refine_ls_number_reflns 6299
_refine_ls_number_restraints 0
_refine_ls_restrained_S_all 1.015
_refine_ls_R_factor_all 0.0684
_refine_ls_R_factor_gt 0.0405
_refine_ls_shift/su_max 0.001
_refine_ls_shift/su_mean 0.000
_refine_ls_structure_factor_coef Fsqd
_refine_ls_weighting_details 'calc w=1/[\s^2^(Fo^2^)+(0.0000P)^2^+0.0000P] where P=(Fo^2^+2Fc^2^)/3'
_refine_ls_weighting_scheme calc
_refine_ls_wR_factor_gt 0.0866
_refine_ls_wR_factor_ref 0.0956
_reflns_number_gt 4395
_reflns_number_total 6299
_reflns_threshold_expression >2sigma(I)
_cod_data_source_file b914879e.txt
_cod_data_source_block xb0700m
_cod_original_cell_volume 5325.1(13)
_cod_original_sg_symbol_H-M C2/C
_cod_database_code 7024321

loop_
_symmetry_equiv_pos_as_xyz
'x, y, z'
'-x, y, -z+1/2'
'x+1/2, y+1/2, z'
'-x+1/2, y+1/2, -z+1/2'
'-x, -y, -z'
'x, -y, z-1/2'
'-x+1/2, -y+1/2, -z'
'x+1/2, -y+1/2, z-1/2'

loop_
_atom_site_label
_atom_site_type_symbol
_atom_site_fract_x
_atom_site_fract_y
_atom_site_fract_z
_atom_site_U_iso_or_equiv
_atom_site_adp_type
_atom_site_occupancy
_atom_site_symmetry_multiplicity
_atom_site_calc_flag
_atom_site_refinement_flags
Nd1 Nd 0.690041(11) 0.643695(13) 0.499353(15) 0.02107(9) Uani 1 1 d .
O1 O 0.72894(17) 0.50048(18) 0.5194(2) 0.0376(8) Uani 1 1 d .
O2 O 0.70316(17) 0.54799(18) 0.6232(2) 0.0402(8) Uani 1 1 d .
O3 O 0.72279(16) 0.37018(18) 0.8775(2) 0.0330(8) Uani 1 1 d .
O4 O 0.77696(16) 0.25450(19) 0.9005(2) 0.0392(8) Uani 1 1 d .
O5 O 0.8717(3) 0.1825(3) 0.6960(4) 0.0936(17) Uani 1 1 d .
O6 O 0.8370(2) 0.2438(2) 0.5668(3) 0.0641(11) Uani 1 1 d .
O7 O 0.87678(15) 0.75145(17) 0.6105(2) 0.0330(7) Uani 1 1 d .
O8 O 0.81599(14) 0.64100(18) 0.5891(2) 0.0349(8) Uani 1 1 d .
O9 O 1.05633(18) 0.3963(2) 0.7938(3) 0.0595(12) Uani 1 1 d .
O10 O 0.58595(17) 0.6679(2) 0.5204(3) 0.0472(9) Uani 1 1 d .
O11 O 0.59650(15) 0.5690(2) 0.3754(2) 0.0426(8) Uani 1 1 d .
O12 O 0.5948(2) -0.0702(3) 0.5287(4) 0.0956(17) Uani 1 1 d .
N1 N 0.8408(2) 0.2354(3) 0.6421(4) 0.0515(12) Uani 1 1 d .
N2 N 1.0000 0.4308(3) 0.7500 0.0391(14) Uani 1 2 d S
N3 N 0.5053(2) 0.7402(3) 0.5355(4) 0.0559(13) Uani 1 1 d .
N4 N 0.5750(2) 0.5463(3) 0.2283(3) 0.0499(12) Uani 1 1 d .
N5 N 0.6552(3) 0.0376(3) 0.6065(4) 0.0580(13) Uani 1 1 d .
C1 C 0.7493(2) 0.4174(3) 0.6471(3) 0.0291(10) Uani 1 1 d .
C2 C 0.7411(2) 0.4032(2) 0.7244(3) 0.0275(10) Uani 1 1 d .
H2 H 0.7192 0.4407 0.7424 0.033 Uiso 1 1 calc R
C3 C 0.7646(2) 0.3343(3) 0.7750(3) 0.0276(10) Uani 1 1 d .
C4 C 0.7976(2) 0.2789(3) 0.7483(3) 0.0320(11) Uani 1 1 d .
H4 H 0.8144 0.2324 0.7817 0.038 Uiso 1 1 calc R
C5 C 0.8052(2) 0.2941(3) 0.6709(3) 0.0333(11) Uani 1 1 d .
C6 C 0.7816(2) 0.3615(3) 0.6196(3) 0.0322(10) Uani 1 1 d .
H6 H 0.7870 0.3697 0.5676 0.039 Uiso 1 1 calc R
C7 C 0.7256(2) 0.4938(3) 0.5928(3) 0.0302(10) Uani 1 1 d .
C8 C 0.7547(2) 0.3188(3) 0.8584(3) 0.0297(10) Uani 1 1 d .
C9 C 1.0000 0.6773(4) 0.7500 0.0256(13) Uani 1 2 d S
H9 H 1.0000 0.7319 0.7500 0.031 Uiso 1 2 calc SR
C10 C 0.9385(2) 0.6373(2) 0.6909(3) 0.0249(9) Uani 1 1 d .
C11 C 0.93826(19) 0.5554(2) 0.6916(3) 0.0251(9) Uani 1 1 d .
H11 H 0.8974 0.5274 0.6536 0.030 Uiso 1 1 calc R
C12 C 1.0000 0.5171(3) 0.7500 0.0250(13) Uani 1 2 d S
C13 C 0.8714(2) 0.6804(3) 0.6250(3) 0.0249(9) Uani 1 1 d .
C14 C 0.5617(3) 0.7314(3) 0.5269(4) 0.0474(14) Uani 1 1 d .
H14 H 0.5851 0.7767 0.5257 0.057 Uiso 1 1 calc R
C15 C 0.4835(4) 0.8156(4) 0.5507(7) 0.108(3) Uani 1 1 d .
H15A H 0.5147 0.8553 0.5505 0.161 Uiso 1 1 calc R
H15B H 0.4850 0.8158 0.6100 0.161 Uiso 1 1 calc R
H15C H 0.4365 0.8262 0.5018 0.161 Uiso 1 1 calc R
C16 C 0.4648(4) 0.6733(4) 0.5372(6) 0.089(3) Uani 1 1 d .
H16A H 0.4799 0.6269 0.5189 0.134 Uiso 1 1 calc R
H16B H 0.4158 0.6822 0.4946 0.134 Uiso 1 1 calc R
H16C H 0.4720 0.6666 0.5993 0.134 Uiso 1 1 calc R
C17 C 0.5907(3) 0.5243(3) 0.3121(4) 0.0511(15) Uani 1 1 d .
H17 H 0.5983 0.4711 0.3259 0.061 Uiso 1 1 calc R
C18 C 0.5648(3) 0.4907(4) 0.1558(5) 0.084(2) Uani 1 1 d .
H18A H 0.5776 0.4390 0.1822 0.126 Uiso 1 1 calc R
H18B H 0.5937 0.5053 0.1294 0.126 Uiso 1 1 calc R
H18C H 0.5163 0.4909 0.1077 0.126 Uiso 1 1 calc R
C19 C 0.5645(3) 0.6284(3) 0.2012(4) 0.0567(16) Uani 1 1 d .
H19A H 0.5728 0.6601 0.2540 0.085 Uiso 1 1 calc R
H19B H 0.5170 0.6361 0.1518 0.085 Uiso 1 1 calc R
H19C H 0.5965 0.6434 0.1799 0.085 Uiso 1 1 calc R
C20 C 0.6411(3) -0.0211(4) 0.5475(4) 0.0640(18) Uani 1 1 d .
H20 H 0.6680 -0.0256 0.5182 0.077 Uiso 1 1 calc R
C21 C 0.7153(4) 0.0884(4) 0.6293(5) 0.082(2) Uani 1 1 d .
H21A H 0.7450 0.0906 0.6959 0.123 Uiso 1 1 calc R
H21B H 0.6989 0.1402 0.6056 0.123 Uiso 1 1 calc R
H21C H 0.7414 0.0678 0.6013 0.123 Uiso 1 1 calc R
C22 C 0.6173(4) 0.0466(5) 0.6566(6) 0.113(3) Uani 1 1 d .
H22A H 0.5695 0.0300 0.6177 0.169 Uiso 1 1 calc R
H22B H 0.6181 0.1007 0.6734 0.169 Uiso 1 1 calc R
H22C H 0.6390 0.0150 0.7121 0.169 Uiso 1 1 calc R

loop_
_atom_site_aniso_label
_atom_site_aniso_U_11
_atom_site_aniso_U_22
_atom_site_aniso_U_33
_atom_site_aniso_U_23
_atom_site_aniso_U_13
_atom_site_aniso_U_12
Nd1 0.01894(12) 0.02171(13) 0.02179(14) 0.00026(11) 0.00946(10) 0.00021(10)
O1 0.053(2) 0.0337(19) 0.0334(19) 0.0058(15) 0.0274(17) 0.0020(16)
O2 0.057(2) 0.0320(19) 0.044(2) 0.0109(16) 0.0347(18) 0.0121(16)
O3 0.0345(17) 0.040(2) 0.0281(18) 0.0050(15) 0.0182(15) 0.0014(15)
O4 0.0428(19) 0.036(2) 0.036(2) 0.0143(16) 0.0170(16) 0.0027(15)
O5 0.144(5) 0.063(3) 0.113(4) 0.039(3) 0.094(4) 0.065(3)
O6 0.080(3) 0.071(3) 0.068(3) -0.007(2) 0.056(3) 0.014(2)
O7 0.0288(16) 0.0273(18) 0.0332(19) 0.0047(14) 0.0079(14) -0.0001(13)
O8 0.0175(15) 0.0360(19) 0.039(2) -0.0009(16) 0.0044(14) -0.0010(14)
O9 0.043(2) 0.028(2) 0.092(3) 0.006(2) 0.021(2) 0.0091(17)
O10 0.038(2) 0.054(2) 0.062(3) 0.0041(19) 0.034(2) 0.0093(17)
O11 0.0292(17) 0.046(2) 0.043(2) -0.0096(18) 0.0100(16) -0.0079(16)
O12 0.081(3) 0.112(4) 0.098(4) -0.019(3) 0.047(3) -0.032(3)
N1 0.061(3) 0.041(3) 0.067(4) 0.000(3) 0.043(3) 0.010(2)
N2 0.033(3) 0.028(3) 0.057(4) 0.000 0.023(3) 0.000
N3 0.041(2) 0.054(3) 0.087(4) 0.000(3) 0.043(3) 0.015(2)
N4 0.036(2) 0.054(3) 0.041(3) -0.013(2) 0.005(2) 0.008(2)
N5 0.071(3) 0.063(3) 0.055(3) -0.003(3) 0.043(3) 0.000(3)
C1 0.029(2) 0.026(2) 0.034(3) 0.004(2) 0.017(2) 0.0037(19)
C2 0.029(2) 0.025(2) 0.032(3) 0.003(2) 0.018(2) 0.0022(19)
C3 0.029(2) 0.029(2) 0.028(3) 0.0016(19) 0.017(2) 0.0040(19)
C4 0.036(2) 0.022(2) 0.042(3) 0.007(2) 0.022(2) 0.001(2)
C5 0.038(3) 0.030(3) 0.041(3) -0.001(2) 0.027(2) 0.007(2)
C6 0.037(2) 0.038(3) 0.031(3) 0.001(2) 0.023(2) 0.001(2)
C7 0.029(2) 0.031(3) 0.033(3) 0.008(2) 0.017(2) 0.000(2)
C8 0.021(2) 0.032(3) 0.028(3) 0.010(2) 0.006(2) -0.003(2)
C9 0.024(3) 0.020(3) 0.025(3) 0.000 0.007(3) 0.000
C10 0.023(2) 0.024(2) 0.027(2) -0.0006(19) 0.0118(19) -0.0013(18)
C11 0.016(2) 0.029(2) 0.026(2) -0.0009(19) 0.0072(18) -0.0018(17)
C12 0.022(3) 0.019(3) 0.033(4) 0.000 0.012(3) 0.000
C13 0.020(2) 0.025(2) 0.024(2) -0.0015(19) 0.0072(19) 0.0015(18)
C14 0.040(3) 0.057(4) 0.045(3) -0.005(3) 0.021(3) 0.006(3)
C15 0.101(6) 0.075(5) 0.193(10) -0.028(6) 0.109(7) 0.002(5)
C16 0.096(5) 0.077(5) 0.144(8) 0.023(5) 0.097(6) 0.021(4)
C17 0.029(3) 0.043(3) 0.058(4) -0.016(3) 0.003(3) 0.001(2)
C18 0.068(4) 0.097(6) 0.069(5) -0.051(4) 0.020(4) 0.001(4)
C19 0.040(3) 0.079(5) 0.044(4) -0.002(3) 0.015(3) 0.006(3)
C20 0.059(4) 0.088(5) 0.054(4) -0.001(4) 0.035(3) 0.006(4)
C21 0.102(6) 0.069(5) 0.079(5) -0.007(4) 0.047(5) -0.013(4)
C22 0.107(6) 0.175(9) 0.089(6) 0.000(6) 0.074(5) 0.034(6)

loop_
_atom_type_symbol
_atom_type_description
_atom_type_scat_dispersion_real
_atom_type_scat_dispersion_imag
_atom_type_scat_source
C C 0.0033 0.0016 'International Tables Vol C Tables 4.2.6.8 and 6.1.1.4'
H H 0.0000 0.0000 'International Tables Vol C Tables 4.2.6.8 and 6.1.1.4'
N N 0.0061 0.0033 'International Tables Vol C Tables 4.2.6.8 and 6.1.1.4'
O O 0.0106 0.0060 'International Tables Vol C Tables 4.2.6.8 and 6.1.1.4'
Nd Nd -0.1943 3.0179 'International Tables Vol C Tables 4.2.6.8 and 6.1.1.4'

loop_
_geom_angle_atom_site_label_1
_geom_angle_atom_site_label_2
_geom_angle_atom_site_label_3
_geom_angle
_geom_angle_site_symmetry_1
_geom_angle_site_symmetry_3
O4 Nd1 O8 73.99(11) 4_656 .
O4 Nd1 O11 147.73(11) 4_656 .
O8 Nd1 O11 138.23(11) . .
O4 Nd1 O7 78.34(11) 4_656 7_666
O8 Nd1 O7 123.68(10) . 7_666
O11 Nd1 O7 79.22(11) . 7_666
O4 Nd1 O3 122.26(11) 4_656 6_565
O8 Nd1 O3 77.99(11) . 6_565
O11 Nd1 O3 74.10(11) . 6_565
O7 Nd1 O3 77.02(10) 7_666 6_565
O4 Nd1 O10 76.00(12) 4_656 .
O8 Nd1 O10 139.90(12) . .
O11 Nd1 O10 75.79(12) . .
O7 Nd1 O10 74.29(11) 7_666 .
O3 Nd1 O10 141.53(11) 6_565 .
O4 Nd1 O2 94.54(12) 4_656 .
O8 Nd1 O2 81.44(11) . .
O11 Nd1 O2 93.05(12) . .
O7 Nd1 O2 149.34(10) 7_666 .
O3 Nd1 O2 129.66(10) 6_565 .
O10 Nd1 O2 75.05(11) . .
O4 Nd1 O1 134.71(11) 4_656 .
O8 Nd1 O1 72.18(10) . .
O11 Nd1 O1 72.25(11) . .
O7 Nd1 O1 146.46(10) 7_666 .
O3 Nd1 O1 78.49(10) 6_565 .
O10 Nd1 O1 114.07(11) . .
O2 Nd1 O1 51.47(10) . .
C7 O1 Nd1 92.1(3) . .
C7 O2 Nd1 93.7(3) . .
C8 O3 Nd1 124.2(3) . 6_566
C8 O4 Nd1 167.8(3) . 4_646
C13 O7 Nd1 140.3(3) . 7_666
C13 O8 Nd1 146.2(3) . .
C14 O10 Nd1 128.0(4) . .
C17 O11 Nd1 136.2(3) . .
O6 N1 O5 124.8(5) . .
O6 N1 C5 117.9(5) . .
O5 N1 C5 117.4(5) . .
O9 N2 O9 122.8(6) . 2_756
O9 N2 C12 118.6(3) . .
O9 N2 C12 118.6(3) 2_756 .
C14 N3 C15 121.9(5) . .
C14 N3 C16 121.7(5) . .
C15 N3 C16 116.3(5) . .
C17 N4 C19 121.5(5) . .
C17 N4 C18 122.4(5) . .
C19 N4 C18 116.1(5) . .
C20 N5 C22 120.7(6) . .
C20 N5 C21 119.5(6) . .
C22 N5 C21 119.4(6) . .
C6 C1 C2 119.6(4) . .
C6 C1 C7 118.5(4) . .
C2 C1 C7 121.9(4) . .
C3 C2 C1 121.4(4) . .
C3 C2 H2 119.3 . .
C1 C2 H2 119.3 . .
C2 C3 C4 119.0(4) . .
C2 C3 C8 121.1(4) . .
C4 C3 C8 120.0(4) . .
C3 C4 C5 118.8(4) . .
C3 C4 H4 120.6 . .
C5 C4 H4 120.6 . .
C6 C5 C4 122.9(4) . .
C6 C5 N1 117.9(4) . .
C4 C5 N1 119.2(4) . .
C5 C6 C1 118.2(4) . .
C5 C6 H6 120.9 . .
C1 C6 H6 120.9 . .
O1 C7 O2 122.5(4) . .
O1 C7 C1 118.8(4) . .
O2 C7 C1 118.7(4) . .
O3 C8 O4 125.6(4) . .
O3 C8 C3 116.9(4) . .
O4 C8 C3 117.4(4) . .
C10 C9 C10 121.2(6) . 2_756
C10 C9 H9 119.4 . .
C10 C9 H9 119.4 2_756 .
C9 C10 C11 119.4(4) . .
C9 C10 C13 121.6(4) . .
C11 C10 C13 119.0(4) . .
C12 C11 C10 118.3(4) . .
C12 C11 H11 120.9 . .
C10 C11 H11 120.9 . .
C11 C12 C11 123.4(5) 2_756 .
C11 C12 N2 118.3(3) 2_756 .
C11 C12 N2 118.3(3) . .
O8 C13 O7 126.2(4) . .
O8 C13 C10 116.6(4) . .
O7 C13 C10 117.2(4) . .
O10 C14 N3 125.0(6) . .
O10 C14 H14 117.5 . .
N3 C14 H14 117.5 . .
N3 C15 H15A 109.5 . .
N3 C15 H15B 109.5 . .
H15A C15 H15B 109.5 . .
N3 C15 H15C 109.5 . .
H15A C15 H15C 109.5 . .
H15B C15 H15C 109.5 . .
N3 C16 H16A 109.5 . .
N3 C16 H16B 109.5 . .
H16A C16 H16B 109.5 . .
N3 C16 H16C 109.5 . .
H16A C16 H16C 109.5 . .
H16B C16 H16C 109.5 . .
O11 C17 N4 125.1(5) . .
O11 C17 H17 117.5 . .
N4 C17 H17 117.5 . .
N4 C18 H18A 109.5 . .
N4 C18 H18B 109.5 . .
H18A C18 H18B 109.5 . .
N4 C18 H18C 109.5 . .
H18A C18 H18C 109.5 . .
H18B C18 H18C 109.5 . .
N4 C19 H19A 109.5 . .
N4 C19 H19B 109.5 . .
H19A C19 H19B 109.5 . .
N4 C19 H19C 109.5 . .
H19A C19 H19C 109.5 . .
H19B C19 H19C 109.5 . .
O12 C20 N5 124.5(6) . .
O12 C20 H20 117.7 . .
N5 C20 H20 117.7 . .
N5 C21 H21A 109.5 . .
N5 C21 H21B 109.5 . .
H21A C21 H21B 109.5 . .
N5 C21 H21C 109.5 . .
H21A C21 H21C 109.5 . .
H21B C21 H21C 109.5 . .
N5 C22 H22A 109.5 . .
N5 C22 H22B 109.5 . .
H22A C22 H22B 109.5 . .
N5 C22 H22C 109.5 . .
H22A C22 H22C 109.5 . .
H22B C22 H22C 109.5 . .

loop_
_geom_bond_atom_site_label_1
_geom_bond_atom_site_label_2
_geom_bond_distance
_geom_bond_site_symmetry_2
Nd1 O4 2.372(3) 4_656
Nd1 O8 2.398(3) .
Nd1 O11 2.417(3) .
Nd1 O7 2.446(3) 7_666
Nd1 O3 2.449(3) 6_565
Nd1 O10 2.499(3) .
Nd1 O2 2.513(3) .
Nd1 O1 2.551(3) .
O1 C7 1.249(5) .
O2 C7 1.259(5) .
O3 C8 1.252(5) .
O3 Nd1 2.449(3) 6_566
O4 C8 1.258(5) .
O4 Nd1 2.372(3) 4_646
O5 N1 1.210(6) .
O6 N1 1.208(6) .
O7 C13 1.250(5) .
O7 Nd1 2.446(3) 7_666
O8 C13 1.249(5) .
O9 N2 1.227(4) .
O10 C14 1.233(6) .
O11 C17 1.245(6) .
O12 C20 1.228(7) .
N1 C5 1.481(6) .
N2 O9 1.227(4) 2_756
N2 C12 1.471(8) .
N3 C14 1.317(6) .
N3 C15 1.434(7) .
N3 C16 1.451(7) .
N4 C17 1.300(7) .
N4 C19 1.451(7) .
N4 C18 1.453(7) .
N5 C20 1.320(8) .
N5 C22 1.435(8) .
N5 C21 1.458(7) .
C1 C6 1.389(6) .
C1 C2 1.390(6) .
C1 C7 1.518(6) .
C2 C3 1.383(6) .
C2 H2 0.9300 .
C3 C4 1.384(6) .
C3 C8 1.512(6) .
C4 C5 1.386(6) .
C4 H4 0.9300 .
C5 C6 1.367(6) .
C6 H6 0.9300 .
C9 C10 1.388(5) .
C9 C10 1.388(5) 2_756
C9 H9 0.9300 .
C10 C11 1.396(6) .
C10 C13 1.515(5) .
C11 C12 1.374(5) .
C11 H11 0.9300 .
C12 C11 1.374(5) 2_756
C14 H14 0.9300 .
C15 H15A 0.9600 .
C15 H15B 0.9600 .
C15 H15C 0.9600 .
C16 H16A 0.9600 .
C16 H16B 0.9600 .
C16 H16C 0.9600 .
C17 H17 0.9300 .
C18 H18A 0.9600 .
C18 H18B 0.9600 .
C18 H18C 0.9600 .
C19 H19A 0.9600 .
C19 H19B 0.9600 .
C19 H19C 0.9600 .
C20 H20 0.9300 .
C21 H21A 0.9600 .
C21 H21B 0.9600 .
C21 H21C 0.9600 .
C22 H22A 0.9600 .
C22 H22B 0.9600 .
C22 H22C 0.9600 .
